data_4336051
loop_
_publ_author_name
'Han-Qing Wu'
'Ping Ju'
'Huan He'
'Bai-Feng Yang'
'Guo-Yu Yang'

_publ_contact_author_email ygy@bit.edu.cn
_publ_contact_author_name 'Prof. Guo-Yu Yang'
_publ_section_title
;
 Three New Mixed-Alkali- and Alkaline-Earth-Metal Borates: From 1D Chain
 to 2D Layer to 3D Framework
;
_journal_name_full 'Inorganic Chemistry'
_journal_page_first 10566
_journal_page_last 10570
_journal_paper_doi 10.1021/ic4015465
_journal_volume 52
_journal_year 2013
_chemical_formula_sum 'B9 Ba Li O15'
_chemical_formula_weight 482.58
_chemical_name_systematic
; 
 ? 
;
_space_group_IT_number 167
_symmetry_cell_setting hexagonal
_symmetry_space_group_name_Hall '-R 3 2"c'
_symmetry_space_group_name_H-M 'R -3 c :H'
_atom_sites_solution_hydrogens none
_atom_sites_solution_primary direct
_atom_sites_solution_secondary difmap
_audit_creation_method SHELXL-97
_cell_angle_alpha 90.00
_cell_angle_beta 90.00
_cell_angle_gamma 120.00
_cell_formula_units_Z 6
_cell_length_a 10.9642(3)
_cell_length_b 10.9642(3)
_cell_length_c 17.0330(7)
_cell_measurement_temperature 293(2)
_cell_measurement_theta_max 27.50
_cell_measurement_theta_min 0
_cell_volume 1773.27(10)
_computing_structure_refinement 'SHELXL-97 (Sheldrick, 1997)'
_computing_structure_solution 'SHELXS-97 (Sheldrick, 1990)'
_diffrn_ambient_temperature 293(2)
_diffrn_measured_fraction_theta_full 0.985
_diffrn_measured_fraction_theta_max 0.985
_diffrn_radiation_monochromator graphite
_diffrn_radiation_source 'fine-focus sealed tube'
_diffrn_radiation_type MoK\a
_diffrn_radiation_wavelength 0.71073
_diffrn_reflns_av_R_equivalents 0.0182
_diffrn_reflns_av_sigmaI/netI 0.0202
_diffrn_reflns_limit_h_max 13
_diffrn_reflns_limit_h_min -5
_diffrn_reflns_limit_k_max 13
_diffrn_reflns_limit_k_min -11
_diffrn_reflns_limit_l_max 21
_diffrn_reflns_limit_l_min -16
_diffrn_reflns_number 1370
_diffrn_reflns_theta_full 27.47
_diffrn_reflns_theta_max 27.47
_diffrn_reflns_theta_min 3.21
_exptl_absorpt_coefficient_mu 3.451
_exptl_absorpt_correction_T_max 1
_exptl_absorpt_correction_T_min 0.81059
_exptl_absorpt_correction_type multi-scan
_exptl_crystal_colour colorless
_exptl_crystal_density_diffrn 2.711
_exptl_crystal_description block
_exptl_crystal_F_000 1344
_exptl_crystal_size_max 0.40
_exptl_crystal_size_mid 0.30
_exptl_crystal_size_min 0.26
_refine_diff_density_max 0.280
_refine_diff_density_min -0.338
_refine_diff_density_rms 0.077
_refine_ls_extinction_method none
_refine_ls_goodness_of_fit_ref 1.050
_refine_ls_hydrogen_treatment none
_refine_ls_matrix_type full
_refine_ls_number_parameters 42
_refine_ls_number_reflns 446
_refine_ls_number_restraints 0
_refine_ls_restrained_S_all 1.050
_refine_ls_R_factor_all 0.0196
_refine_ls_R_factor_gt 0.0145
_refine_ls_shift/su_max 0.000
_refine_ls_shift/su_mean 0.000
_refine_ls_structure_factor_coef Fsqd
_refine_ls_weighting_details 'calc w=1/[\s^2^(Fo^2^)+(0.0137P)^2^+3.8275P] where P=(Fo^2^+2Fc^2^)/3'
_refine_ls_weighting_scheme calc
_refine_ls_wR_factor_gt 0.0334
_refine_ls_wR_factor_ref 0.0351
_reflns_number_gt 386
_reflns_number_total 446
_reflns_threshold_expression >2sigma(I)
_cod_data_source_file ic4015465_si_002_1.cif
_cod_data_source_block 3
_cod_original_sg_symbol_H-M 'R -3 c'
_cod_original_formula_sum ' B9 Ba Li O15'
_cod_database_code 4336051

loop_
_symmetry_equiv_pos_as_xyz
'x, y, z'
'-y, x-y, z'
'-x+y, -x, z'
'y, x, -z+1/2'
'-x, -x+y, -z+1/2'
'x-y, -y, -z+1/2'
'x+2/3, y+1/3, z+1/3'
'-y+2/3, x-y+1/3, z+1/3'
'-x+y+2/3, -x+1/3, z+1/3'
'y+2/3, x+1/3, -z+5/6'
'-x+2/3, -x+y+1/3, -z+5/6'
'x-y+2/3, -y+1/3, -z+5/6'
'x+1/3, y+2/3, z+2/3'
'-y+1/3, x-y+2/3, z+2/3'
'-x+y+1/3, -x+2/3, z+2/3'
'y+1/3, x+2/3, -z+7/6'
'-x+1/3, -x+y+2/3, -z+7/6'
'x-y+1/3, -y+2/3, -z+7/6'
'-x, -y, -z'
'y, -x+y, -z'
'x-y, x, -z'
'-y, -x, z-1/2'
'x, x-y, z-1/2'
'-x+y, y, z-1/2'
'-x+2/3, -y+1/3, -z+1/3'
'y+2/3, -x+y+1/3, -z+1/3'
'x-y+2/3, x+1/3, -z+1/3'
'-y+2/3, -x+1/3, z-1/6'
'x+2/3, x-y+1/3, z-1/6'
'-x+y+2/3, y+1/3, z-1/6'
'-x+1/3, -y+2/3, -z+2/3'
'y+1/3, -x+y+2/3, -z+2/3'
'x-y+1/3, x+2/3, -z+2/3'
'-y+1/3, -x+2/3, z+1/6'
'x+1/3, x-y+2/3, z+1/6'
'-x+y+1/3, y+2/3, z+1/6'

loop_
_atom_site_label
_atom_site_type_symbol
_atom_site_fract_x
_atom_site_fract_y
_atom_site_fract_z
_atom_site_U_iso_or_equiv
_atom_site_adp_type
_atom_site_occupancy
_atom_site_symmetry_multiplicity
_atom_site_calc_flag
_atom_site_refinement_flags
Ba1 Ba 0.0000 0.0000 0.0000 0.01323(11) Uani 1 6 d S
O2 O 0.25279(15) 0.98400(14) 0.97251(8) 0.0126(3) Uani 1 1 d .
O1 O 0.22663(15) 1.11525(14) 0.87335(8) 0.0109(3) Uani 1 1 d .
O3 O 0.3333 0.83828(18) 0.9167 0.0141(4) Uani 1 2 d S
B1 B 0.3333 1.0973(3) 0.9167 0.0107(6) Uani 1 2 d S
B2 B 0.2687(2) 0.8700(2) 0.97797(13) 0.0099(5) Uani 1 1 d .
Li1 Li 0.3333 0.6667 0.9167 0.062(5) Uani 1 6 d S

loop_
_atom_site_aniso_label
_atom_site_aniso_U_11
_atom_site_aniso_U_22
_atom_site_aniso_U_33
_atom_site_aniso_U_23
_atom_site_aniso_U_13
_atom_site_aniso_U_12
Ba1 0.00950(12) 0.00950(12) 0.02070(18) 0.000 0.000 0.00475(6)
O2 0.0174(8) 0.0126(8) 0.0112(6) 0.0054(6) 0.0076(6) 0.0100(6)
O1 0.0102(7) 0.0110(7) 0.0097(6) 0.0037(6) 0.0007(5) 0.0039(6)
O3 0.0225(12) 0.0114(7) 0.0120(9) 0.0040(4) 0.0079(9) 0.0113(6)
B1 0.0150(17) 0.0107(11) 0.0077(14) 0.0018(6) 0.0037(13) 0.0075(8)
B2 0.0091(11) 0.0096(11) 0.0095(10) 0.0001(9) 0.0001(9) 0.0035(9)
Li1 0.014(3) 0.014(3) 0.158(16) 0.000 0.000 0.0069(17)

loop_
_atom_type_symbol
_atom_type_description
_atom_type_scat_dispersion_real
_atom_type_scat_dispersion_imag
_atom_type_scat_source
B B 0.0013 0.0007 'International Tables Vol C Tables 4.2.6.8 and 6.1.1.4'
Ba Ba -0.3244 2.2819 'International Tables Vol C Tables 4.2.6.8 and 6.1.1.4'
H H 0.0000 0.0000 'International Tables Vol C Tables 4.2.6.8 and 6.1.1.4'
Li Li -0.0003 0.0001 'International Tables Vol C Tables 4.2.6.8 and 6.1.1.4'
O O 0.0106 0.0060 'International Tables Vol C Tables 4.2.6.8 and 6.1.1.4'

loop_
_geom_angle_atom_site_label_1
_geom_angle_atom_site_label_2
_geom_angle_atom_site_label_3
_geom_angle
_geom_angle_site_symmetry_1
_geom_angle_site_symmetry_3
O2 Ba1 O2 180.00(7) 21_656 3_454
O2 Ba1 O2 117.447(14) 21_656 20_446
O2 Ba1 O2 62.553(14) 3_454 20_446
O2 Ba1 O2 62.553(14) 21_656 1_544
O2 Ba1 O2 117.447(14) 3_454 1_544
O2 Ba1 O2 62.553(14) 20_446 1_544
O2 Ba1 O2 117.447(14) 21_656 19_566
O2 Ba1 O2 62.553(14) 3_454 19_566
O2 Ba1 O2 117.447(14) 20_446 19_566
O2 Ba1 O2 180.00(7) 1_544 19_566
O2 Ba1 O2 62.553(14) 21_656 2_664
O2 Ba1 O2 117.447(14) 3_454 2_664
O2 Ba1 O2 180.00(7) 20_446 2_664
O2 Ba1 O2 117.447(14) 1_544 2_664
O2 Ba1 O2 62.553(14) 19_566 2_664
O2 Ba1 O1 45.99(4) 21_656 21_656
O2 Ba1 O1 134.01(4) 3_454 21_656
O2 Ba1 O1 120.67(4) 20_446 21_656
O2 Ba1 O1 99.10(4) 1_544 21_656
O2 Ba1 O1 80.90(4) 19_566 21_656
O2 Ba1 O1 59.33(4) 2_664 21_656
O2 Ba1 O1 134.01(4) 21_656 3_454
O2 Ba1 O1 45.99(4) 3_454 3_454
O2 Ba1 O1 59.33(4) 20_446 3_454
O2 Ba1 O1 80.90(4) 1_544 3_454
O2 Ba1 O1 99.10(4) 19_566 3_454
O2 Ba1 O1 120.67(4) 2_664 3_454
O1 Ba1 O1 180.00(6) 21_656 3_454
O2 Ba1 O1 99.10(4) 21_656 2_664
O2 Ba1 O1 80.90(4) 3_454 2_664
O2 Ba1 O1 134.01(4) 20_446 2_664
O2 Ba1 O1 120.67(4) 1_544 2_664
O2 Ba1 O1 59.33(4) 19_566 2_664
O2 Ba1 O1 45.99(4) 2_664 2_664
O1 Ba1 O1 104.58(4) 21_656 2_664
O1 Ba1 O1 75.42(4) 3_454 2_664
O2 Ba1 O1 120.67(4) 21_656 19_566
O2 Ba1 O1 59.33(4) 3_454 19_566
O2 Ba1 O1 80.90(4) 20_446 19_566
O2 Ba1 O1 134.01(4) 1_544 19_566
O2 Ba1 O1 45.99(4) 19_566 19_566
O2 Ba1 O1 99.10(4) 2_664 19_566
O1 Ba1 O1 75.42(4) 21_656 19_566
O1 Ba1 O1 104.58(4) 3_454 19_566
O1 Ba1 O1 104.58(4) 2_664 19_566
O2 Ba1 O1 80.90(4) 21_656 20_446
O2 Ba1 O1 99.10(4) 3_454 20_446
O2 Ba1 O1 45.99(4) 20_446 20_446
O2 Ba1 O1 59.33(4) 1_544 20_446
O2 Ba1 O1 120.67(4) 19_566 20_446
O2 Ba1 O1 134.01(4) 2_664 20_446
O1 Ba1 O1 75.42(4) 21_656 20_446
O1 Ba1 O1 104.58(4) 3_454 20_446
O1 Ba1 O1 180.00(6) 2_664 20_446
O1 Ba1 O1 75.42(4) 19_566 20_446
O2 Ba1 O1 59.33(4) 21_656 1_544
O2 Ba1 O1 120.67(4) 3_454 1_544
O2 Ba1 O1 99.10(4) 20_446 1_544
O2 Ba1 O1 45.99(4) 1_544 1_544
O2 Ba1 O1 134.01(4) 19_566 1_544
O2 Ba1 O1 80.90(4) 2_664 1_544
O1 Ba1 O1 104.58(4) 21_656 1_544
O1 Ba1 O1 75.42(4) 3_454 1_544
O1 Ba1 O1 75.42(4) 2_664 1_544
O1 Ba1 O1 180.00(10) 19_566 1_544
O1 Ba1 O1 104.58(4) 20_446 1_544
B2 O2 B1 122.02(18) . .
B2 O2 Ba1 127.93(13) . 1_566
B1 O2 Ba1 104.09(11) . 1_566
B2 O1 B1 118.81(15) 30_455 .
B2 O1 Ba1 139.87(13) 30_455 1_566
B1 O1 Ba1 97.30(6) . 1_566
B2 O3 B2 119.8(2) 11_556 .
B2 O3 Li1 120.09(12) 11_556 .
B2 O3 Li1 120.09(12) . .
O2 B1 O2 113.5(2) 11_556 .
O2 B1 O1 108.92(8) 11_556 .
O2 B1 O1 104.85(8) . .
O2 B1 O1 104.86(8) 11_556 11_556
O2 B1 O1 108.92(8) . 11_556
O1 B1 O1 116.1(2) . 11_556
O2 B2 O1 122.62(19) . 36_445
O2 B2 O3 119.64(19) . .
O1 B2 O3 117.73(19) 36_445 .
O3 Li1 O3 120.000(1) . 2_665
O3 Li1 O3 120.000(2) . 3_565
O3 Li1 O3 120.000(1) 2_665 3_565

loop_
_geom_bond_atom_site_label_1
_geom_bond_atom_site_label_2
_geom_bond_distance
_geom_bond_site_symmetry_2
Ba1 O2 2.9014(14) 21_656
Ba1 O2 2.9014(14) 3_454
Ba1 O2 2.9014(14) 20_446
Ba1 O2 2.9014(14) 1_544
Ba1 O2 2.9014(14) 19_566
Ba1 O2 2.9014(14) 2_664
Ba1 O1 3.0470(13) 21_656
Ba1 O1 3.0470(13) 3_454
Ba1 O1 3.0470(13) 2_664
Ba1 O1 3.0470(13) 19_566
Ba1 O1 3.0470(13) 20_446
Ba1 O1 3.0470(13) 1_544
O2 B2 1.349(3) .
O2 B1 1.460(2) .
O2 Ba1 2.9014(14) 1_566
O1 B2 1.348(3) 30_455
O1 B1 1.477(2) .
O1 Ba1 3.0470(13) 1_566
O3 B2 1.400(2) 11_556
O3 B2 1.400(2) .
O3 Li1 1.882(2) .
B1 O2 1.460(2) 11_556
B1 O1 1.477(2) 11_556
B2 O1 1.348(3) 36_445
Li1 O3 1.882(2) 2_665
Li1 O3 1.882(2) 3_565
